data_4341725
loop_
_publ_author_name
'Kumar, Ravi'
'Sankar, Muniappan'

_publ_section_title
;
 Synthesis, Spectral, and Electrochemical Studies of Electronically
 Tunable \b-Substituted Porphyrins with Mixed Substituent Pattern.
;
_journal_name_full 'Inorganic chemistry'
_journal_page_first 141120083817000
_journal_paper_doi 10.1021/ic501259g
_journal_year 2014
_chemical_formula_moiety 'C61 H43 N5 O4 Zn, H2 O0.66, H2 O0.34'
_chemical_formula_sum 'C61 H43 N5 O4 Zn'
_chemical_formula_weight 975.37
_chemical_name_common 'ZnTPP(NO2)(PE)2(CH3OH) '
_chemical_name_systematic
; 
 2-Nitro-12,13-phenylethynyl-5,10,15,20-tetraphenylporphyrinato Zn(II) 
;
_space_group_IT_number 2
_symmetry_cell_setting triclinic
_symmetry_space_group_name_Hall '-P 1'
_symmetry_space_group_name_H-M 'P -1'
_atom_sites_solution_hydrogens geom
_atom_sites_solution_primary direct
_atom_sites_solution_secondary difmap
_audit_creation_method SHELXL-97
_cell_angle_alpha 66.257(2)
_cell_angle_beta 79.410(2)
_cell_angle_gamma 75.696(2)
_cell_formula_units_Z 2
_cell_length_a 12.7702(6)
_cell_length_b 13.5976(6)
_cell_length_c 16.1781(7)
_cell_measurement_reflns_used 25
_cell_measurement_temperature 296(2)
_cell_measurement_theta_max 24.99
_cell_measurement_theta_min 2.01
_cell_volume 2480.5(2)
_computing_cell_refinement 'APEX II SYSTEM SOFTWARE PROGRAMS'
_computing_data_collection 'APEX II SYSTEM SOFTWARE PROGRAMS'
_computing_data_reduction 'APEXII (WINGX) '
_computing_molecular_graphics 'ORTEP3 (WINGX) '
_computing_publication_material 'SHELXL-97 (Sheldrick, 1997)'
_computing_structure_refinement 'SHELXL-97 (Sheldrick, 1997)'
_computing_structure_solution 'SHELXS-97 (Sheldrick, 1990)'
_diffrn_ambient_temperature 296(2)
_diffrn_measured_fraction_theta_full 0.996
_diffrn_measured_fraction_theta_max 0.981
_diffrn_measurement_device_type 'APEX II DIFFRACTOMETER'
_diffrn_measurement_method 'OMEGA TWOTHETA'
_diffrn_radiation_monochromator graphite
_diffrn_radiation_source 'fine-focus sealed tube'
_diffrn_radiation_type MoK\a
_diffrn_radiation_wavelength 0.71073
_diffrn_reflns_av_R_equivalents 0.0381
_diffrn_reflns_av_sigmaI/netI 0.0445
_diffrn_reflns_limit_h_max 17
_diffrn_reflns_limit_h_min -16
_diffrn_reflns_limit_k_max 18
_diffrn_reflns_limit_k_min -14
_diffrn_reflns_limit_l_max 21
_diffrn_reflns_limit_l_min -20
_diffrn_reflns_number 43254
_diffrn_reflns_theta_full 25.00
_diffrn_reflns_theta_max 28.31
_diffrn_reflns_theta_min 1.38
_exptl_absorpt_coefficient_mu 0.550
_exptl_absorpt_correction_T_max 0.896
_exptl_absorpt_correction_T_min 0.876
_exptl_absorpt_correction_type psi-scan
_exptl_absorpt_process_details
; 
North A.C.T., Phillips D.C. & Mathews F.S. (1968) Acta. Cryst. A24, 351
Number of psi-scan sets used was 4 Theta correction was applied. Averaged transmission function was used. No Fourier smoothing was applied.
;
_exptl_crystal_colour purple
_exptl_crystal_density_diffrn 1.306
_exptl_crystal_density_method 'not measured'
_exptl_crystal_description plate
_exptl_crystal_F_000 1012
_exptl_crystal_size_max 0.35
_exptl_crystal_size_mid 0.2
_exptl_crystal_size_min 0.2
_refine_diff_density_max 1.168
_refine_diff_density_min -0.520
_refine_diff_density_rms 0.151
_refine_ls_extinction_coef 0.0069(14)
_refine_ls_extinction_expression Fc^*^=kFc[1+0.001xFc^2^\l^3^/sin(2\q)]^-1/4^
_refine_ls_extinction_method SHELXL
_refine_ls_goodness_of_fit_ref 1.035
_refine_ls_hydrogen_treatment mixed
_refine_ls_matrix_type full
_refine_ls_number_parameters 680
_refine_ls_number_reflns 12091
_refine_ls_number_restraints 6
_refine_ls_restrained_S_all 1.036
_refine_ls_R_factor_all 0.0940
_refine_ls_R_factor_gt 0.0625
_refine_ls_shift/su_max 0.001
_refine_ls_shift/su_mean 0.000
_refine_ls_structure_factor_coef Fsqd
_refine_ls_weighting_details 'calc w=1/[\s^2^(Fo^2^)+(0.1441P)^2^+0.1588P] where P=(Fo^2^+2Fc^2^)/3'
_refine_ls_weighting_scheme calc
_refine_ls_wR_factor_gt 0.1886
_refine_ls_wR_factor_ref 0.2166
_reflns_number_gt 8376
_reflns_number_total 12091
_reflns_threshold_expression >2sigma(I)
_cod_data_source_file ic501259g_si_002.cif
_cod_data_source_block shelxl
_cod_depositor_comments
;
The following automatic conversions were performed:

'_symmetry_cell_setting' value 'Triclinic' changed to 'triclinic'
according to
/home/saulius/struct/COD-crude-data--automatic-downloads/rss-feeds/ACS/lib/dictionaries/cif_core.dic
dictionary named 'cif_core.dic' version 2.4.2 from 2011-04-26.

Automatic conversion script
Id: cif_fix_values 2935 2014-11-11 08:27:57Z andrius 
;
_cod_original_cell_volume 2480.46(19)
_cod_database_code 4341725

loop_
_symmetry_equiv_pos_as_xyz
'x, y, z'
'-x, -y, -z'

loop_
_atom_site_label
_atom_site_type_symbol
_atom_site_fract_x
_atom_site_fract_y
_atom_site_fract_z
_atom_site_U_iso_or_equiv
_atom_site_adp_type
_atom_site_occupancy
_atom_site_symmetry_multiplicity
_atom_site_calc_flag
_atom_site_refinement_flags
_atom_site_disorder_assembly
_atom_site_disorder_group
C34 C 0.0097(4) 0.5185(7) 1.1058(4) 0.112(2) Uani 1 1 d . A .
H34 H -0.0542 0.4981 1.1392 0.135 Uiso 1 1 calc R . .
H6C H 1.595(3) 0.379(3) 0.529(2) 0.070(18) Uiso 1 1 d D . .
H6A H 1.443(2) 0.4513(13) 0.445(2) 0.016(7) Uiso 1 1 d D . .
H6B H 1.478(2) 0.538(2) 0.446(3) 0.067(13) Uiso 1 1 d D . .
H6D H 1.534(3) 0.401(3) 0.461(2) 0.070(16) Uiso 1 1 d D . .
H3 H 0.787(4) 0.710(4) 0.532(4) 0.101(17) Uiso 1 1 d . . .
Zn1 Zn 0.79387(3) 0.65184(2) 0.70749(2) 0.03899(15) Uani 1 1 d . A .
O1 O 1.1670(3) 0.4252(3) 0.5188(2) 0.0854(9) Uani 1 1 d . . .
O2 O 1.2733(3) 0.3850(3) 0.6221(3) 0.1034(12) Uani 1 1 d . . .
O3 O 0.7385(2) 0.7231(2) 0.57270(18) 0.0642(7) Uani 1 1 d . . .
N1 N 0.64162(19) 0.68803(19) 0.77335(17) 0.0390(5) Uani 1 1 d . . .
N2 N 0.76976(19) 0.49834(19) 0.73648(18) 0.0412(5) Uani 1 1 d . . .
N3 N 0.95727(19) 0.60072(18) 0.66892(17) 0.0392(5) Uani 1 1 d . . .
N4 N 0.83238(19) 0.78869(19) 0.70851(17) 0.0401(5) Uani 1 1 d . . .
N5 N 1.1891(2) 0.4336(2) 0.5853(2) 0.0582(7) Uani 1 1 d . A .
C1 C 0.5984(2) 0.7833(2) 0.7885(2) 0.0381(6) Uani 1 1 d . A .
C2 C 0.4929(2) 0.7756(2) 0.8386(2) 0.0396(6) Uani 1 1 d . . .
C3 C 0.4730(2) 0.6738(2) 0.8528(2) 0.0404(6) Uani 1 1 d . A .
C4 C 0.5665(2) 0.6215(2) 0.80909(19) 0.0381(6) Uani 1 1 d . A .
C5 C 0.5788(2) 0.5180(2) 0.8050(2) 0.0402(6) Uani 1 1 d . . .
C6 C 0.6739(2) 0.4625(2) 0.7708(2) 0.0437(7) Uani 1 1 d . A .
C7 C 0.6841(3) 0.3560(3) 0.7678(3) 0.0608(10) Uani 1 1 d . . .
H7 H 0.6299 0.3148 0.7855 0.073 Uiso 1 1 calc R A .
C8 C 0.7856(3) 0.3275(3) 0.7350(3) 0.0621(10) Uani 1 1 d . A .
H8 H 0.8156 0.2620 0.7269 0.075 Uiso 1 1 calc R . .
C9 C 0.8404(2) 0.4166(2) 0.7145(2) 0.0460(7) Uani 1 1 d . A .
C10 C 0.9488(2) 0.4171(2) 0.6782(2) 0.0423(7) Uani 1 1 d . . .
C11 C 1.0013(2) 0.5044(2) 0.6561(2) 0.0396(6) Uani 1 1 d . A .
C12 C 1.1133(2) 0.5081(2) 0.6207(2) 0.0420(6) Uani 1 1 d . . .
C13 C 1.1367(2) 0.6016(3) 0.6166(2) 0.0453(7) Uani 1 1 d . A .
H13 H 1.2034 0.6238 0.5977 0.054 Uiso 1 1 calc R . .
C14 C 1.0375(2) 0.6600(2) 0.6474(2) 0.0394(6) Uani 1 1 d . A .
C15 C 1.0270(2) 0.7617(2) 0.6538(2) 0.0403(6) Uani 1 1 d . . .
C16 C 0.9310(2) 0.8205(2) 0.6819(2) 0.0408(6) Uani 1 1 d . A .
C17 C 0.9213(3) 0.9265(2) 0.6865(2) 0.0493(8) Uani 1 1 d . . .
H17 H 0.9768 0.9653 0.6731 0.059 Uiso 1 1 calc R A .
C18 C 0.8170(3) 0.9584(3) 0.7135(3) 0.0524(8) Uani 1 1 d . A .
H18 H 0.7866 1.0241 0.7211 0.063 Uiso 1 1 calc R . .
C19 C 0.7604(2) 0.8714(2) 0.7288(2) 0.0423(7) Uani 1 1 d . A .
C20 C 0.6515(2) 0.8720(2) 0.7622(2) 0.0394(6) Uani 1 1 d . . .
C21 C 0.4197(3) 0.8482(3) 0.8765(2) 0.0462(7) Uani 1 1 d . A .
C22 C 0.3525(3) 0.8953(3) 0.9167(2) 0.0511(8) Uani 1 1 d . . .
C23 C 0.2703(3) 0.9456(3) 0.9684(2) 0.0510(8) Uani 1 1 d . A .
C24 C 0.2580(4) 1.0525(3) 0.9575(3) 0.0784(13) Uani 1 1 d . . .
H24 H 0.3030 1.0963 0.9140 0.094 Uiso 1 1 calc R A .
C25 C 0.1787(5) 1.0961(4) 1.0111(4) 0.108(2) Uani 1 1 d . A .
H25 H 0.1735 1.1680 1.0054 0.130 Uiso 1 1 calc R . .
C26 C 0.1086(4) 1.0351(4) 1.0719(3) 0.0880(15) Uani 1 1 d . . .
H26 H 0.0531 1.0661 1.1051 0.106 Uiso 1 1 calc R A .
C27 C 0.1200(4) 0.9298(5) 1.0836(4) 0.1018(17) Uani 1 1 d . A .
H27 H 0.0729 0.8871 1.1255 0.122 Uiso 1 1 calc R . .
C28 C 0.2019(4) 0.8849(4) 1.0332(4) 0.0938(16) Uani 1 1 d . . .
H28 H 0.2109 0.8110 1.0437 0.113 Uiso 1 1 calc R A .
C29 C 0.3798(3) 0.6350(3) 0.9044(2) 0.0504(8) Uani 1 1 d . . .
C30 C 0.2972(3) 0.6110(3) 0.9498(3) 0.0583(9) Uani 1 1 d . A .
C31 C 0.1993(3) 0.5784(3) 1.0045(3) 0.0613(9) Uani 1 1 d . . .
C32 C 0.1096(4) 0.6559(5) 1.0106(4) 0.0998(17) Uani 1 1 d . A .
H32 H 0.1115 0.7299 0.9800 0.120 Uiso 1 1 calc R . .
C33 C 0.0149(4) 0.6229(7) 1.0632(5) 0.134(3) Uani 1 1 d . . .
H33 H -0.0454 0.6758 1.0681 0.160 Uiso 1 1 calc R A .
C35 C 0.0959(4) 0.4428(5) 1.1008(3) 0.0946(17) Uani 1 1 d . . .
H35 H 0.0914 0.3693 1.1307 0.114 Uiso 1 1 calc R A .
C36 C 0.1926(3) 0.4703(4) 1.0520(3) 0.0703(10) Uani 1 1 d . A .
H36 H 0.2529 0.4156 1.0515 0.084 Uiso 1 1 calc R . .
C37 C 0.4838(2) 0.4609(2) 0.8364(2) 0.0407(6) Uani 1 1 d . A .
C38 C 0.3968(3) 0.4994(3) 0.7840(2) 0.0522(8) Uani 1 1 d . . .
H38 H 0.3967 0.5612 0.7308 0.063 Uiso 1 1 calc R A .
C39 C 0.3103(3) 0.4454(3) 0.8112(3) 0.0624(10) Uani 1 1 d . A .
H39 H 0.2517 0.4716 0.7765 0.075 Uiso 1 1 calc R . .
C40 C 0.3104(3) 0.3537(3) 0.8888(3) 0.0636(10) Uani 1 1 d . . .
H40 H 0.2521 0.3177 0.9062 0.076 Uiso 1 1 calc R A .
C41 C 0.3953(3) 0.3147(3) 0.9409(3) 0.0608(9) Uani 1 1 d . A .
H41 H 0.3951 0.2526 0.9938 0.073 Uiso 1 1 calc R . .
C42 C 0.4830(3) 0.3693(3) 0.9136(2) 0.0479(7) Uani 1 1 d . . .
H42 H 0.5414 0.3427 0.9486 0.058 Uiso 1 1 calc R A .
C43 C 1.0122(2) 0.3120(2) 0.6694(2) 0.0427(7) Uani 1 1 d . A .
C44 C 0.9993(3) 0.2823(3) 0.6002(3) 0.0600(9) Uani 1 1 d . . .
H44 H 0.9507 0.3280 0.5577 0.072 Uiso 1 1 calc R A .
C45 C 1.0582(3) 0.1846(3) 0.5936(3) 0.0708(11) Uani 1 1 d . A .
H45 H 1.0504 0.1661 0.5459 0.085 Uiso 1 1 calc R . .
C46 C 1.1266(3) 0.1166(3) 0.6564(4) 0.0762(13) Uani 1 1 d . . .
H46 H 1.1651 0.0507 0.6524 0.091 Uiso 1 1 calc R A .
C47 C 1.1395(4) 0.1442(3) 0.7261(3) 0.0769(12) Uani 1 1 d . A .
H47 H 1.1871 0.0973 0.7690 0.092 Uiso 1 1 calc R . .
C48 C 1.0817(3) 0.2424(3) 0.7328(3) 0.0608(9) Uani 1 1 d . . .
H48 H 1.0902 0.2606 0.7804 0.073 Uiso 1 1 calc R A .
C49 C 1.1281(2) 0.8098(3) 0.6304(2) 0.0462(7) Uani 1 1 d . A .
C50 C 1.1514(4) 0.8818(4) 0.5456(3) 0.0868(15) Uani 1 1 d . . .
H50 H 1.1032 0.9032 0.5021 0.104 Uiso 1 1 calc R A .
C51 C 1.2466(5) 0.9246(6) 0.5222(4) 0.108(2) Uani 1 1 d . A .
H51 H 1.2607 0.9745 0.4639 0.130 Uiso 1 1 calc R . .
C52 C 1.3176(3) 0.8932(4) 0.5845(4) 0.0833(14) Uani 1 1 d . . .
H52 H 1.3829 0.9180 0.5684 0.100 Uiso 1 1 calc R A .
C53 C 1.2940(4) 0.8273(4) 0.6681(5) 0.104(2) Uani 1 1 d . A .
H53 H 1.3414 0.8091 0.7115 0.125 Uiso 1 1 calc R . .
C54 C 1.1976(4) 0.7832(4) 0.6936(3) 0.0851(15) Uani 1 1 d . . .
H54 H 1.1823 0.7367 0.7531 0.102 Uiso 1 1 calc R A .
C55 C 0.5856(3) 0.9773(2) 0.7682(2) 0.0463(7) Uani 1 1 d . A .
C56 C 0.5968(3) 1.0118(3) 0.8356(3) 0.0611(9) Uani 1 1 d . . .
H56 H 0.6434 0.9677 0.8801 0.073 Uiso 1 1 calc R A .
C57 C 0.5384(4) 1.1121(4) 0.8366(4) 0.0785(13) Uani 1 1 d . A .
H57 H 0.5462 1.1354 0.8814 0.094 Uiso 1 1 calc R . .
C58 C 0.4694(4) 1.1765(3) 0.7716(4) 0.0847(15) Uani 1 1 d . . .
H58 H 0.4310 1.2440 0.7720 0.102 Uiso 1 1 calc R A .
C59 C 0.4567(4) 1.1425(3) 0.7063(3) 0.0859(14) Uani 1 1 d . A .
H59 H 0.4087 1.1864 0.6629 0.103 Uiso 1 1 calc R . .
C60 C 0.5153(3) 1.0422(3) 0.7040(3) 0.0657(10) Uani 1 1 d . . .
H60 H 0.5065 1.0195 0.6590 0.079 Uiso 1 1 calc R A .
C61A C 0.6462(9) 0.7955(9) 0.5416(6) 0.088(3) Uani 0.661(10) 1 d P A 1
H61A H 0.6465 0.8117 0.4781 0.132 Uiso 0.661(10) 1 calc PR A 1
H61B H 0.6429 0.8617 0.5509 0.132 Uiso 0.661(10) 1 calc PR A 1
H61C H 0.5841 0.7640 0.5741 0.132 Uiso 0.661(10) 1 calc PR A 1
O6A O 1.4212(7) 0.5226(9) 0.4316(4) 0.160(4) Uani 0.661(10) 1 d PD A 1
C61B C 0.628(2) 0.755(3) 0.5675(18) 0.22(2) Uani 0.339(10) 1 d P A 2
H61D H 0.6134 0.7886 0.5050 0.326 Uiso 0.339(10) 1 calc PR A 2
H61E H 0.5993 0.8064 0.5967 0.326 Uiso 0.339(10) 1 calc PR A 2
H61F H 0.5945 0.6920 0.5973 0.326 Uiso 0.339(10) 1 calc PR A 2
O6B O 1.5836(10) 0.3472(11) 0.4935(11) 0.117(6) Uani 0.339(10) 1 d PD A 2

loop_
_atom_site_aniso_label
_atom_site_aniso_U_11
_atom_site_aniso_U_22
_atom_site_aniso_U_33
_atom_site_aniso_U_23
_atom_site_aniso_U_13
_atom_site_aniso_U_12
C34 0.061(3) 0.187(7) 0.070(3) -0.024(4) 0.008(2) -0.041(4)
Zn1 0.0372(2) 0.0324(2) 0.0495(2) -0.02074(16) 0.00221(14) -0.00586(13)
O1 0.093(2) 0.093(2) 0.081(2) -0.0574(18) 0.0029(17) -0.0033(17)
O2 0.0628(19) 0.105(3) 0.142(3) -0.067(2) -0.022(2) 0.0277(18)
O3 0.0673(17) 0.0687(16) 0.0532(15) -0.0309(13) -0.0069(13) 0.0076(13)
N1 0.0405(13) 0.0329(11) 0.0458(14) -0.0193(10) 0.0005(10) -0.0063(10)
N2 0.0388(12) 0.0336(11) 0.0526(15) -0.0208(11) 0.0022(11) -0.0061(10)
N3 0.0378(12) 0.0316(11) 0.0496(14) -0.0191(11) -0.0015(10) -0.0044(9)
N4 0.0386(12) 0.0345(12) 0.0497(14) -0.0206(11) 0.0021(11) -0.0080(10)
N5 0.0482(16) 0.0536(16) 0.073(2) -0.0322(16) 0.0060(14) -0.0050(13)
C1 0.0407(15) 0.0332(13) 0.0408(15) -0.0171(12) -0.0023(12) -0.0035(11)
C2 0.0384(15) 0.0386(14) 0.0431(16) -0.0201(13) 0.0001(12) -0.0041(12)
C3 0.0361(14) 0.0412(15) 0.0468(16) -0.0222(13) 0.0001(12) -0.0056(12)
C4 0.0387(14) 0.0365(14) 0.0397(15) -0.0169(12) -0.0015(12) -0.0053(11)
C5 0.0382(15) 0.0364(14) 0.0476(16) -0.0175(13) -0.0006(12) -0.0095(11)
C6 0.0422(16) 0.0349(14) 0.0558(18) -0.0203(14) 0.0021(13) -0.0099(12)
C7 0.0491(18) 0.0419(17) 0.098(3) -0.0395(19) 0.0152(18) -0.0146(14)
C8 0.0524(19) 0.0393(16) 0.103(3) -0.0410(19) 0.0118(19) -0.0128(14)
C9 0.0427(16) 0.0348(14) 0.0618(19) -0.0236(14) 0.0026(14) -0.0060(12)
C10 0.0427(15) 0.0344(14) 0.0511(17) -0.0215(13) -0.0005(13) -0.0031(12)
C11 0.0375(14) 0.0371(14) 0.0429(15) -0.0181(12) -0.0034(12) 0.0000(11)
C12 0.0365(15) 0.0404(15) 0.0487(17) -0.0201(13) -0.0022(12) -0.0023(12)
C13 0.0372(15) 0.0446(16) 0.0551(18) -0.0219(15) -0.0005(13) -0.0069(13)
C14 0.0322(13) 0.0393(14) 0.0463(16) -0.0178(13) -0.0027(12) -0.0040(11)
C15 0.0394(15) 0.0383(14) 0.0446(16) -0.0167(13) -0.0029(12) -0.0089(12)
C16 0.0406(15) 0.0360(14) 0.0496(17) -0.0205(13) 0.0002(13) -0.0096(12)
C17 0.0480(17) 0.0387(15) 0.068(2) -0.0277(15) 0.0037(15) -0.0144(13)
C18 0.0528(18) 0.0397(15) 0.072(2) -0.0316(16) 0.0080(16) -0.0133(14)
C19 0.0461(16) 0.0324(13) 0.0492(17) -0.0190(13) 0.0014(13) -0.0069(12)
C20 0.0434(15) 0.0312(13) 0.0434(16) -0.0176(12) -0.0026(12) -0.0015(11)
C21 0.0432(16) 0.0434(16) 0.0533(18) -0.0223(15) 0.0004(14) -0.0070(13)
C22 0.0508(18) 0.0470(17) 0.0548(19) -0.0242(15) 0.0014(15) -0.0039(14)
C23 0.0465(17) 0.0540(18) 0.0510(19) -0.0253(16) 0.0010(14) -0.0016(14)
C24 0.080(3) 0.054(2) 0.091(3) -0.033(2) 0.027(2) -0.012(2)
C25 0.112(4) 0.067(3) 0.135(5) -0.058(3) 0.035(4) 0.001(3)
C26 0.068(3) 0.100(4) 0.078(3) -0.043(3) 0.011(2) 0.018(3)
C27 0.082(3) 0.099(4) 0.102(4) -0.036(3) 0.037(3) -0.017(3)
C28 0.088(3) 0.072(3) 0.110(4) -0.039(3) 0.040(3) -0.024(2)
C29 0.0469(18) 0.0483(17) 0.059(2) -0.0266(16) 0.0029(15) -0.0089(14)
C30 0.0457(18) 0.067(2) 0.069(2) -0.0363(19) 0.0112(16) -0.0160(16)
C31 0.0491(19) 0.077(2) 0.068(2) -0.040(2) 0.0089(17) -0.0181(18)
C32 0.064(3) 0.093(4) 0.132(5) -0.046(3) 0.019(3) -0.011(2)
C33 0.054(3) 0.158(6) 0.162(7) -0.060(6) 0.030(3) -0.002(4)
C35 0.084(3) 0.128(4) 0.057(3) -0.002(3) -0.006(2) -0.052(3)
C36 0.062(2) 0.087(3) 0.058(2) -0.020(2) -0.0031(18) -0.024(2)
C37 0.0374(15) 0.0389(14) 0.0509(17) -0.0249(13) 0.0029(12) -0.0075(12)
C38 0.0460(18) 0.0534(19) 0.057(2) -0.0211(16) -0.0056(15) -0.0086(14)
C39 0.0471(19) 0.076(3) 0.075(3) -0.039(2) -0.0111(18) -0.0094(18)
C40 0.0453(19) 0.066(2) 0.092(3) -0.042(2) 0.0088(19) -0.0218(17)
C41 0.056(2) 0.0483(18) 0.073(2) -0.0202(18) 0.0104(18) -0.0181(16)
C42 0.0421(16) 0.0449(16) 0.0563(19) -0.0191(15) -0.0014(14) -0.0097(13)
C43 0.0407(15) 0.0333(14) 0.0532(18) -0.0200(13) 0.0034(13) -0.0047(12)
C44 0.065(2) 0.0512(19) 0.071(2) -0.0340(18) -0.0114(18) -0.0002(16)
C45 0.074(3) 0.062(2) 0.094(3) -0.054(2) 0.005(2) -0.010(2)
C46 0.068(3) 0.0433(19) 0.115(4) -0.041(2) 0.010(2) 0.0005(18)
C47 0.072(3) 0.049(2) 0.088(3) -0.016(2) -0.016(2) 0.0166(19)
C48 0.064(2) 0.0523(19) 0.061(2) -0.0236(17) -0.0100(18) 0.0038(17)
C49 0.0374(15) 0.0442(16) 0.063(2) -0.0261(15) -0.0058(14) -0.0063(13)
C50 0.080(3) 0.128(4) 0.061(2) -0.021(3) -0.002(2) -0.065(3)
C51 0.101(4) 0.161(6) 0.087(3) -0.048(4) 0.024(3) -0.089(4)
C52 0.049(2) 0.075(3) 0.133(5) -0.043(3) -0.006(3) -0.020(2)
C53 0.077(3) 0.069(3) 0.164(6) -0.016(3) -0.075(4) -0.011(2)
C54 0.081(3) 0.066(3) 0.096(3) 0.006(2) -0.046(3) -0.029(2)
C55 0.0460(16) 0.0324(14) 0.0589(19) -0.0211(14) 0.0077(14) -0.0070(12)
C56 0.060(2) 0.056(2) 0.081(3) -0.045(2) 0.0012(19) -0.0102(17)
C57 0.078(3) 0.066(2) 0.114(4) -0.065(3) 0.018(3) -0.018(2)
C58 0.087(3) 0.045(2) 0.108(4) -0.037(2) 0.026(3) 0.000(2)
C59 0.094(3) 0.053(2) 0.082(3) -0.020(2) -0.001(3) 0.022(2)
C60 0.075(3) 0.0506(19) 0.062(2) -0.0246(18) -0.0053(19) 0.0086(18)
C61A 0.088(7) 0.099(6) 0.051(5) -0.026(5) -0.016(4) 0.030(5)
O6A 0.168(8) 0.258(12) 0.052(3) -0.017(5) -0.007(4) -0.109(8)
C61B 0.078(14) 0.39(5) 0.076(15) 0.05(2) -0.041(12) -0.06(2)
O6B 0.067(7) 0.150(12) 0.103(9) -0.024(10) 0.050(6) -0.052(8)

loop_
_atom_type_symbol
_atom_type_description
_atom_type_scat_dispersion_real
_atom_type_scat_dispersion_imag
_atom_type_scat_source
C C 0.0033 0.0016 'International Tables Vol C Tables 4.2.6.8 and 6.1.1.4'
H H 0.0000 0.0000 'International Tables Vol C Tables 4.2.6.8 and 6.1.1.4'
N N 0.0061 0.0033 'International Tables Vol C Tables 4.2.6.8 and 6.1.1.4'
O O 0.0106 0.0060 'International Tables Vol C Tables 4.2.6.8 and 6.1.1.4'
Zn Zn 0.2839 1.4301 'International Tables Vol C Tables 4.2.6.8 and 6.1.1.4'

loop_
_geom_angle_atom_site_label_1
_geom_angle_atom_site_label_2
_geom_angle_atom_site_label_3
_geom_angle
C33 C34 C35 119.8(5)
C33 C34 H34 120.1
C35 C34 H34 120.1
N2 Zn1 N4 166.09(10)
N2 Zn1 N1 89.92(9)
N4 Zn1 N1 89.53(9)
N2 Zn1 N3 88.65(9)
N4 Zn1 N3 88.99(9)
N1 Zn1 N3 167.93(9)
N2 Zn1 O3 95.96(11)
N4 Zn1 O3 97.93(10)
N1 Zn1 O3 95.04(10)
N3 Zn1 O3 97.02(10)
C61A O3 C61B 25.8(16)
C61A O3 Zn1 130.1(4)
C61B O3 Zn1 116.8(12)
C61A O3 H3 116(3)
C61B O3 H3 127(4)
Zn1 O3 H3 113(3)
C4 N1 C1 107.7(2)
C4 N1 Zn1 126.17(18)
C1 N1 Zn1 126.11(19)
C6 N2 C9 106.7(2)
C6 N2 Zn1 125.75(18)
C9 N2 Zn1 127.0(2)
C14 N3 C11 108.2(2)
C14 N3 Zn1 125.88(18)
C11 N3 Zn1 125.87(19)
C16 N4 C19 106.9(2)
C16 N4 Zn1 127.20(18)
C19 N4 Zn1 125.7(2)
O1 N5 O2 124.0(3)
O1 N5 C12 117.4(3)
O2 N5 C12 118.5(3)
N1 C1 C20 124.8(3)
N1 C1 C2 109.3(2)
C20 C1 C2 125.8(3)
C3 C2 C21 121.9(3)
C3 C2 C1 107.0(2)
C21 C2 C1 130.9(3)
C2 C3 C29 122.9(3)
C2 C3 C4 106.3(2)
C29 C3 C4 130.7(3)
N1 C4 C5 125.1(3)
N1 C4 C3 109.5(2)
C5 C4 C3 125.3(3)
C4 C5 C6 125.2(3)
C4 C5 C37 119.0(2)
C6 C5 C37 115.7(2)
N2 C6 C5 126.8(3)
N2 C6 C7 109.3(3)
C5 C6 C7 123.9(3)
C8 C7 C6 107.3(3)
C8 C7 H7 126.3
C6 C7 H7 126.3
C7 C8 C9 107.6(3)
C7 C8 H8 126.2
C9 C8 H8 126.2
N2 C9 C10 126.7(3)
N2 C9 C8 109.0(3)
C10 C9 C8 124.3(3)
C11 C10 C9 124.5(3)
C11 C10 C43 119.4(3)
C9 C10 C43 116.0(3)
N3 C11 C10 126.0(3)
N3 C11 C12 107.2(2)
C10 C11 C12 126.7(3)
C13 C12 N5 122.3(3)
C13 C12 C11 109.2(3)
N5 C12 C11 128.2(3)
C12 C13 C14 105.9(3)
C12 C13 H13 127.0
C14 C13 H13 127.0
N3 C14 C15 126.2(3)
N3 C14 C13 109.5(2)
C15 C14 C13 124.3(3)
C16 C15 C14 125.1(3)
C16 C15 C49 117.8(3)
C14 C15 C49 117.1(3)
N4 C16 C15 126.2(3)
N4 C16 C17 109.5(2)
C15 C16 C17 124.3(3)
C18 C17 C16 107.1(3)
C18 C17 H17 126.4
C16 C17 H17 126.4
C17 C18 C19 107.5(3)
C17 C18 H18 126.3
C19 C18 H18 126.3
N4 C19 C20 126.7(3)
N4 C19 C18 109.0(3)
C20 C19 C18 124.3(3)
C19 C20 C1 125.5(3)
C19 C20 C55 116.8(3)
C1 C20 C55 117.8(3)
C22 C21 C2 170.1(4)
C21 C22 C23 176.7(4)
C24 C23 C28 117.4(3)
C24 C23 C22 122.9(3)
C28 C23 C22 119.7(3)
C23 C24 C25 120.4(4)
C23 C24 H24 119.8
C25 C24 H24 119.8
C26 C25 C24 120.7(4)
C26 C25 H25 119.7
C24 C25 H25 119.7
C27 C26 C25 119.5(4)
C27 C26 H26 120.2
C25 C26 H26 120.2
C26 C27 C28 119.8(5)
C26 C27 H27 120.1
C28 C27 H27 120.1
C23 C28 C27 122.1(4)
C23 C28 H28 119.0
C27 C28 H28 119.0
C30 C29 C3 173.9(3)
C29 C30 C31 178.2(4)
C32 C31 C36 117.8(4)
C32 C31 C30 120.3(4)
C36 C31 C30 121.9(4)
C31 C32 C33 119.6(5)
C31 C32 H32 120.2
C33 C32 H32 120.2
C34 C33 C32 121.3(6)
C34 C33 H33 119.4
C32 C33 H33 119.4
C34 C35 C36 121.6(6)
C34 C35 H35 119.2
C36 C35 H35 119.2
C31 C36 C35 119.9(5)
C31 C36 H36 120.1
C35 C36 H36 120.1
C42 C37 C38 119.2(3)
C42 C37 C5 121.3(3)
C38 C37 C5 119.4(3)
C39 C38 C37 119.7(3)
C39 C38 H38 120.1
C37 C38 H38 120.1
C40 C39 C38 120.5(3)
C40 C39 H39 119.7
C38 C39 H39 119.7
C41 C40 C39 120.4(3)
C41 C40 H40 119.8
C39 C40 H40 119.8
C40 C41 C42 119.2(4)
C40 C41 H41 120.4
C42 C41 H41 120.4
C37 C42 C41 120.9(3)
C37 C42 H42 119.6
C41 C42 H42 119.6
C48 C43 C44 118.9(3)
C48 C43 C10 119.6(3)
C44 C43 C10 121.4(3)
C43 C44 C45 120.5(4)
C43 C44 H44 119.7
C45 C44 H44 119.7
C46 C45 C44 120.0(4)
C46 C45 H45 120.0
C44 C45 H45 120.0
C45 C46 C47 120.2(3)
C45 C46 H46 119.9
C47 C46 H46 119.9
C46 C47 C48 120.2(4)
C46 C47 H47 119.9
C48 C47 H47 119.9
C43 C48 C47 120.1(4)
C43 C48 H48 120.0
C47 C48 H48 120.0
C50 C49 C54 118.2(4)
C50 C49 C15 120.8(3)
C54 C49 C15 121.0(3)
C49 C50 C51 121.4(4)
C49 C50 H50 119.3
C51 C50 H50 119.3
C52 C51 C50 119.8(5)
C52 C51 H51 120.1
C50 C51 H51 120.1
C53 C52 C51 119.6(4)
C53 C52 H52 120.2
C51 C52 H52 120.2
C52 C53 C54 121.6(4)
C52 C53 H53 119.2
C54 C53 H53 119.2
C49 C54 C53 119.3(5)
C49 C54 H54 120.3
C53 C54 H54 120.3
C60 C55 C56 119.4(3)
C60 C55 C20 119.0(3)
C56 C55 C20 121.5(3)
C57 C56 C55 120.0(4)
C57 C56 H56 120.0
C55 C56 H56 120.0
C58 C57 C56 120.0(4)
C58 C57 H57 120.0
C56 C57 H57 120.0
C59 C58 C57 120.4(4)
C59 C58 H58 119.8
C57 C58 H58 119.8
C58 C59 C60 120.4(4)
C58 C59 H59 119.8
C60 C59 H59 119.8
C55 C60 C59 119.8(4)
C55 C60 H60 120.1
C59 C60 H60 120.1
O3 C61A H61A 109.5
O3 C61A H61B 109.5
H61A C61A H61B 109.5
O3 C61A H61C 109.5
H61A C61A H61C 109.5
H61B C61A H61C 109.5
H6A O6A H6B 100.4(14)
O3 C61B H61D 109.5
O3 C61B H61E 109.5
H61D C61B H61E 109.5
O3 C61B H61F 109.5
H61D C61B H61F 109.5
H61E C61B H61F 109.5
H6C O6B H6D 99.1(14)

loop_
_geom_bond_atom_site_label_1
_geom_bond_atom_site_label_2
_geom_bond_distance
C34 C33 1.318(9)
C34 C35 1.324(8)
C34 H34 0.9300
Zn1 N2 2.037(2)
Zn1 N4 2.046(2)
Zn1 N1 2.085(2)
Zn1 N3 2.093(2)
Zn1 O3 2.173(3)
O1 N5 1.217(4)
O2 N5 1.230(4)
O3 C61A 1.363(10)
O3 C61B 1.38(3)
O3 H3 0.85(5)
N1 C4 1.371(4)
N1 C1 1.377(3)
N2 C6 1.369(4)
N2 C9 1.371(3)
N3 C14 1.368(4)
N3 C11 1.374(3)
N4 C16 1.371(4)
N4 C19 1.376(3)
N5 C12 1.439(4)
C1 C20 1.407(4)
C1 C2 1.443(4)
C2 C3 1.388(4)
C2 C21 1.430(4)
C3 C29 1.407(4)
C3 C4 1.452(4)
C4 C5 1.404(4)
C5 C6 1.409(4)
C5 C37 1.502(4)
C6 C7 1.440(4)
C7 C8 1.333(5)
C7 H7 0.9300
C8 C9 1.442(4)
C8 H8 0.9300
C9 C10 1.401(4)
C10 C11 1.397(4)
C10 C43 1.505(4)
C11 C12 1.444(4)
C12 C13 1.350(4)
C13 C14 1.440(4)
C13 H13 0.9300
C14 C15 1.399(4)
C15 C16 1.398(4)
C15 C49 1.509(4)
C16 C17 1.446(4)
C17 C18 1.344(5)
C17 H17 0.9300
C18 C19 1.449(4)
C18 H18 0.9300
C19 C20 1.396(4)
C20 C55 1.501(4)
C21 C22 1.195(4)
C22 C23 1.433(4)
C23 C24 1.363(5)
C23 C28 1.366(6)
C24 C25 1.387(6)
C24 H24 0.9300
C25 C26 1.358(7)
C25 H25 0.9300
C26 C27 1.341(7)
C26 H26 0.9300
C27 C28 1.379(6)
C27 H27 0.9300
C28 H28 0.9300
C29 C30 1.204(5)
C30 C31 1.447(5)
C31 C32 1.370(6)
C31 C36 1.374(6)
C32 C33 1.404(8)
C32 H32 0.9300
C33 H33 0.9300
C35 C36 1.386(6)
C35 H35 0.9300
C36 H36 0.9300
C37 C42 1.363(4)
C37 C38 1.388(4)
C38 C39 1.384(5)
C38 H38 0.9300
C39 C40 1.367(6)
C39 H39 0.9300
C40 C41 1.363(6)
C40 H40 0.9300
C41 C42 1.402(5)
C41 H41 0.9300
C42 H42 0.9300
C43 C48 1.368(5)
C43 C44 1.382(5)
C44 C45 1.390(5)
C44 H44 0.9300
C45 C46 1.349(6)
C45 H45 0.9300
C46 C47 1.371(6)
C46 H46 0.9300
C47 C48 1.392(5)
C47 H47 0.9300
C48 H48 0.9300
C49 C50 1.357(5)
C49 C54 1.357(5)
C50 C51 1.401(6)
C50 H50 0.9300
C51 C52 1.348(7)
C51 H51 0.9300
C52 C53 1.316(8)
C52 H52 0.9300
C53 C54 1.423(7)
C53 H53 0.9300
C54 H54 0.9300
C55 C60 1.370(5)
C55 C56 1.391(5)
C56 C57 1.388(5)
C56 H56 0.9300
C57 C58 1.365(7)
C57 H57 0.9300
C58 C59 1.361(7)
C58 H58 0.9300
C59 C60 1.396(5)
C59 H59 0.9300
C60 H60 0.9300
C61A H61A 0.9600
C61A H61B 0.9600
C61A H61C 0.9600
O6A H6A 0.885(9)
O6A H6B 0.887(10)
C61B H61D 0.9600
C61B H61E 0.9600
C61B H61F 0.9600
O6B H6C 0.883(10)
O6B H6D 0.891(10)
